data_4346281
loop_
_publ_author_name
'Dermitzaki, Despina'
'Raptopoulou, Catherine P.'
'Psycharis, Vassilis'
'Escuer, Albert'
'Perlepes, Spyros P.'
'Stamatatos, Theocharis C.'

_publ_section_title
;
 Nonemployed Simple Carboxylate Ions in Well-Investigated Areas of
 Heterometallic Carboxylate Cluster Chemistry: A New Family of
 {Cu(II)4Ln(III)8} Complexes Bearing tert-Butylacetate Bridging Ligands.
;
_journal_issue 15
_journal_name_full 'Inorganic chemistry'
_journal_page_first 7555
_journal_page_last 7561
_journal_paper_doi 10.1021/acs.inorgchem.5b01179
_journal_volume 54
_journal_year 2015
_chemical_formula_sum 'C131.2 H223.2 Cu4 Gd8 N9.4 O53.1'
_chemical_formula_weight 4294.15
_space_group_IT_number 2
_space_group_name_Hall '-P 1'
_space_group_name_H-M_alt 'P -1'
_symmetry_cell_setting triclinic
_symmetry_space_group_name_H-M 'P -1'
_atom_sites_solution_hydrogens geom
_atom_sites_solution_primary direct
_atom_sites_solution_secondary difmap
_audit_creation_method SHELXL-97
_cell_angle_alpha 93.3240(10)
_cell_angle_beta 113.4450(10)
_cell_angle_gamma 99.8430(10)
_cell_formula_units_Z 1
_cell_length_a 16.1708(3)
_cell_length_b 17.2594(3)
_cell_length_c 18.8906(3)
_cell_measurement_reflns_used 51577
_cell_measurement_temperature 170(2)
_cell_measurement_theta_max 71.99
_cell_measurement_theta_min 6.53
_cell_volume 4719.34(15)
_computing_cell_refinement 'CrystalClear, Rigaku MSC, 2005'
_computing_data_collection 'CrystalClear, Rigaku MSC, 2005'
_computing_data_reduction 'CrystalClear, Rigaku MSC, 2005'
_computing_structure_refinement 'SHELXL-97 (Sheldrick, 1997)'
_computing_structure_solution 'SHELXS-97 (Sheldrick, 1990)'
_diffrn_ambient_temperature 170(2)
_diffrn_measured_fraction_theta_full 0.952
_diffrn_measured_fraction_theta_max 0.952
_diffrn_measurement_device_type 'Rigaku R-AXIS SPIDER IPDS'
_diffrn_measurement_method '\q scans'
_diffrn_radiation_monochromator graphite
_diffrn_radiation_source 'fine-focus sealed tube'
_diffrn_radiation_type CuK\a
_diffrn_radiation_wavelength 1.54178
_diffrn_reflns_av_R_equivalents 0.0881
_diffrn_reflns_av_sigmaI/netI 0.0992
_diffrn_reflns_limit_h_max 17
_diffrn_reflns_limit_h_min -18
_diffrn_reflns_limit_k_max 19
_diffrn_reflns_limit_k_min -19
_diffrn_reflns_limit_l_max 21
_diffrn_reflns_limit_l_min -18
_diffrn_reflns_number 71127
_diffrn_reflns_theta_full 62.50
_diffrn_reflns_theta_max 62.50
_diffrn_reflns_theta_min 6.53
_exptl_absorpt_coefficient_mu 18.892
_exptl_absorpt_correction_T_max 1.000
_exptl_absorpt_correction_T_min 0.487
_exptl_absorpt_correction_type empirical
_exptl_absorpt_process_details 'CrystalClear, Rigaku MSC, 2005'
_exptl_crystal_colour green
_exptl_crystal_density_diffrn 1.511
_exptl_crystal_density_method 'not measured'
_exptl_crystal_description parallelepiped
_exptl_crystal_F_000 2129
_exptl_crystal_size_max 0.18
_exptl_crystal_size_mid 0.11
_exptl_crystal_size_min 0.11
_refine_diff_density_max 1.517
_refine_diff_density_min -1.733
_refine_diff_density_rms 0.154
_refine_ls_extinction_method none
_refine_ls_goodness_of_fit_ref 1.061
_refine_ls_hydrogen_treatment mixed
_refine_ls_matrix_type full
_refine_ls_number_parameters 929
_refine_ls_number_reflns 14336
_refine_ls_number_restraints 0
_refine_ls_restrained_S_all 1.061
_refine_ls_R_factor_all 0.0887
_refine_ls_R_factor_gt 0.0647
_refine_ls_shift/su_max 0.001
_refine_ls_shift/su_mean 0.000
_refine_ls_structure_factor_coef Fsqd
_refine_ls_weighting_details 'calc w=1/[\s^2^(Fo^2^)+(0.0946P)^2^+0.0000P] where P=(Fo^2^+2Fc^2^)/3'
_refine_ls_weighting_scheme calc
_refine_ls_wR_factor_gt 0.1565
_refine_ls_wR_factor_ref 0.1799
_reflns_number_gt 10524
_reflns_number_total 14336
_reflns_threshold_expression >2sigma(I)
_cod_data_source_file ic5b01179_si_002.cif
_cod_data_source_block shelxl
_cod_original_cell_volume 4719.33(14)
_cod_original_sg_symbol_H-M P-1
_cod_original_formula_sum 'C131.20 H223.20 Cu4 Gd8 N9.40 O53.10'
_cod_database_code 4346281

loop_
_symmetry_equiv_pos_as_xyz
'x, y, z'
'-x, -y, -z'

loop_
_atom_site_label
_atom_site_type_symbol
_atom_site_fract_x
_atom_site_fract_y
_atom_site_fract_z
_atom_site_U_iso_or_equiv
_atom_site_adp_type
_atom_site_occupancy
_atom_site_symmetry_multiplicity
_atom_site_calc_flag
_atom_site_refinement_flags
Cu1 Cu 0.39773(9) -0.30099(7) -0.09725(8) 0.0448(4) Uani 1 1 d .
Cu2 Cu 0.71430(9) -0.10604(7) 0.21783(7) 0.0394(4) Uani 1 1 d .
Gd1 Gd 0.50183(4) -0.20308(3) 0.08726(3) 0.03450(18) Uani 1 1 d .
Gd2 Gd 0.66444(3) -0.04306(3) 0.04777(3) 0.03056(17) Uani 1 1 d .
Gd3 Gd 0.54615(3) 0.00469(3) 0.18903(3) 0.03068(17) Uani 1 1 d .
Gd4 Gd 0.69186(4) 0.21605(3) 0.29284(3) 0.03652(18) Uani 1 1 d .
O1 O 0.3129(4) -0.3087(3) -0.2061(3) 0.0513(19) Uani 1 1 d .
O2 O 0.4649(4) -0.3205(3) 0.0099(4) 0.0478(18) Uani 1 1 d .
N1 N 0.3340(5) -0.4071(4) -0.1077(5) 0.051(2) Uani 1 1 d .
C1 C 0.2486(7) -0.3808(6) -0.2347(6) 0.054(3) Uani 1 1 d .
H1A H 0.2526 -0.4058 -0.2814 0.070 Uiso 1 1 calc R
H1B H 0.1857 -0.3705 -0.2508 0.070 Uiso 1 1 calc R
C2 C 0.2637(7) -0.4361(6) -0.1763(6) 0.048(3) Uani 1 1 d .
C3 C 0.2165(8) -0.5147(5) -0.1868(6) 0.060(3) Uani 1 1 d .
H3 H 0.1670 -0.5379 -0.2352 0.078 Uiso 1 1 calc R
C4 C 0.2435(9) -0.5577(6) -0.1254(7) 0.077(4) Uani 1 1 d .
H4 H 0.2108 -0.6105 -0.1307 0.100 Uiso 1 1 calc R
C5 C 0.3181(8) -0.5246(6) -0.0555(7) 0.075(4) Uani 1 1 d .
H5 H 0.3383 -0.5555 -0.0143 0.097 Uiso 1 1 calc R
C6 C 0.3618(7) -0.4480(5) -0.0465(6) 0.054(3) Uani 1 1 d .
C7 C 0.4412(8) -0.3991(6) 0.0242(6) 0.075(4) Uani 1 1 d .
H7A H 0.4240 -0.3978 0.0689 0.097 Uiso 1 1 calc R
H7B H 0.4953 -0.4241 0.0379 0.097 Uiso 1 1 calc R
O3 O 0.6498(4) -0.1666(3) 0.0879(3) 0.0329(15) Uani 1 1 d .
O4 O 0.7194(4) 0.0062(3) -0.0499(3) 0.0366(16) Uani 1 1 d .
N2 N 0.7208(5) -0.1399(4) -0.0185(4) 0.040(2) Uani 1 1 d .
C8 C 0.6911(7) -0.2278(5) 0.0718(5) 0.045(3) Uani 1 1 d .
H8A H 0.6456 -0.2789 0.0554 0.058 Uiso 1 1 calc R
H8B H 0.7439 -0.2327 0.1199 0.058 Uiso 1 1 calc R
C9 C 0.7242(6) -0.2117(5) 0.0086(5) 0.036(2) Uani 1 1 d .
C10 C 0.7625(7) -0.2643(6) -0.0216(7) 0.060(3) Uani 1 1 d .
H10 H 0.7662 -0.3140 -0.0027 0.078 Uiso 1 1 calc R
C11 C 0.7949(8) -0.2479(7) -0.0765(7) 0.066(3) Uani 1 1 d .
H11 H 0.8196 -0.2849 -0.0972 0.086 Uiso 1 1 calc R
C12 C 0.7898(8) -0.1750(7) -0.1000(7) 0.071(4) Uani 1 1 d .
H12 H 0.8128 -0.1606 -0.1375 0.092 Uiso 1 1 calc R
C13 C 0.7532(7) -0.1221(6) -0.0719(5) 0.042(3) Uani 1 1 d .
C14 C 0.7476(6) -0.0418(5) -0.0963(5) 0.039(2) Uani 1 1 d .
H14A H 0.8088 -0.0148 -0.0923 0.051 Uiso 1 1 calc R
H14B H 0.7033 -0.0477 -0.1515 0.051 Uiso 1 1 calc R
O5 O 0.3435(4) -0.0901(3) -0.0398(3) 0.0349(15) Uani 1 1 d .
O6 O 0.3453(4) -0.2092(3) -0.0055(3) 0.0425(17) Uani 1 1 d .
C15 C 0.3009(6) -0.1602(5) -0.0402(5) 0.030(2) Uani 1 1 d .
C16 C 0.2002(6) -0.1783(6) -0.0840(6) 0.050(3) Uani 1 1 d .
H16A H 0.1868 -0.1952 -0.1392 0.060 Uiso 1 1 calc R
H16B H 0.1790 -0.1280 -0.0823 0.060 Uiso 1 1 calc R
C17 C 0.1403(7) -0.2408(6) -0.0601(6) 0.051(3) Uani 1 1 d .
C18 C 0.1616(9) -0.2234(10) 0.0242(7) 0.123(4) Uani 1 1 d .
H18A H 0.1454 -0.1729 0.0341 0.123 Uiso 1 1 calc R
H18B H 0.2275 -0.2198 0.0552 0.123 Uiso 1 1 calc R
H18C H 0.1258 -0.2661 0.0389 0.123 Uiso 1 1 calc R
C19 C 0.0384(6) -0.2390(8) -0.1048(7) 0.096(5) Uani 1 1 d .
H19A H 0.0314 -0.1838 -0.1067 0.096 Uiso 1 1 calc R
H19B H 0.0026 -0.2657 -0.0784 0.096 Uiso 1 1 calc R
H19C H 0.0159 -0.2664 -0.1580 0.096 Uiso 1 1 calc R
C20 C 0.1541(10) -0.3190(9) -0.0765(11) 0.137(4) Uani 1 1 d .
H20A H 0.1494 -0.3294 -0.1268 0.137 Uiso 1 1 d .
H20B H 0.1091 -0.3582 -0.0657 0.137 Uiso 1 1 d .
H20C H 0.2171 -0.3226 -0.0367 0.137 Uiso 1 1 d .
O7 O 0.4026(4) -0.0891(3) 0.1470(3) 0.0382(16) Uani 1 1 d .
O8 O 0.4101(4) -0.2142(4) 0.1626(4) 0.0503(19) Uani 1 1 d .
C21 C 0.3846(6) -0.1516(6) 0.1764(6) 0.042(3) Uani 1 1 d .
C22 C 0.3357(7) -0.1448(7) 0.2287(6) 0.059(3) Uani 1 1 d .
H22A H 0.2711 -0.1434 0.1950 0.070 Uiso 1 1 calc R
H22B H 0.3638 -0.0925 0.2617 0.070 Uiso 1 1 calc R
C23 C 0.3330(8) -0.2062(6) 0.2821(7) 0.059(3) Uani 1 1 d .
C24 C 0.2889(9) -0.1785(8) 0.3348(8) 0.098(4) Uani 1 1 d .
H24A H 0.3199 -0.1239 0.3596 0.098 Uiso 1 1 calc R
H24B H 0.2953 -0.2134 0.3749 0.098 Uiso 1 1 calc R
H24C H 0.2234 -0.1806 0.3034 0.098 Uiso 1 1 calc R
C25 C 0.2761(11) -0.2835(9) 0.2362(9) 0.122(5) Uani 1 1 d .
H25A H 0.2702 -0.3212 0.2716 0.122 Uiso 1 1 calc R
H25B H 0.3057 -0.3040 0.2050 0.122 Uiso 1 1 calc R
H25C H 0.2148 -0.2764 0.2016 0.122 Uiso 1 1 calc R
C26 C 0.4309(8) -0.2148(8) 0.3356(7) 0.090(4) Uani 1 1 d .
H26A H 0.4663 -0.1637 0.3674 0.090 Uiso 1 1 calc R
H26B H 0.4616 -0.2316 0.3037 0.090 Uiso 1 1 calc R
H26C H 0.4270 -0.2547 0.3697 0.090 Uiso 1 1 calc R
O9 O 0.5877(4) -0.2822(4) 0.1762(4) 0.0487(18) Uani 1 1 d .
O10 O 0.7269(5) -0.2064(4) 0.2587(4) 0.0511(19) Uani 1 1 d .
C27 C 0.6652(8) -0.2709(6) 0.2321(6) 0.052(3) Uani 1 1 d .
C28 C 0.6871(8) -0.3449(6) 0.2739(7) 0.067(4) Uani 1 1 d .
H28A H 0.6674 -0.3919 0.2339 0.081 Uiso 1 1 calc R
H28B H 0.7547 -0.3367 0.3036 0.081 Uiso 1 1 calc R
C29 C 0.6419(7) -0.3626(6) 0.3286(7) 0.059(3) Uani 1 1 d .
C30 C 0.5381(8) -0.3906(6) 0.2808(7) 0.073(4) Uani 1 1 d .
H30A H 0.5264 -0.4373 0.2433 0.073 Uiso 1 1 calc R
H30B H 0.5133 -0.3480 0.2527 0.073 Uiso 1 1 calc R
H30C H 0.5080 -0.4046 0.3156 0.073 Uiso 1 1 calc R
C31 C 0.6808(9) -0.4287(7) 0.3717(8) 0.103(5) Uani 1 1 d .
H31A H 0.6731 -0.4737 0.3339 0.103 Uiso 1 1 calc R
H31B H 0.6479 -0.4458 0.4037 0.103 Uiso 1 1 calc R
H31C H 0.7465 -0.4093 0.4051 0.103 Uiso 1 1 calc R
C32 C 0.6587(9) -0.2906(7) 0.3863(7) 0.087(4) Uani 1 1 d .
H32A H 0.6255 -0.3043 0.4190 0.087 Uiso 1 1 calc R
H32B H 0.6365 -0.2472 0.3580 0.087 Uiso 1 1 calc R
H32C H 0.7249 -0.2738 0.4193 0.087 Uiso 1 1 calc R
O11 O 0.8242(4) -0.0280(4) 0.1255(3) 0.0437(17) Uani 1 1 d .
O12 O 0.8441(4) -0.0787(4) 0.2369(3) 0.0462(18) Uani 1 1 d .
C33 C 0.8737(6) -0.0415(6) 0.1923(6) 0.040(3) Uani 1 1 d .
C34 C 0.9763(6) -0.0162(7) 0.2204(6) 0.054(3) Uani 1 1 d .
H34A H 0.9915 0.0425 0.2266 0.065 Uiso 1 1 calc R
H34B H 1.0047 -0.0316 0.2731 0.065 Uiso 1 1 calc R
C35 C 1.0231(7) -0.0461(7) 0.1737(7) 0.062(3) Uani 1 1 d .
C36 C 0.9955(12) -0.1367(11) 0.1575(12) 0.148(6) Uani 1 1 d .
H36A H 0.9678 -0.1531 0.1010 0.148 Uiso 1 1 d .
H36B H 0.9524 -0.1559 0.1795 0.148 Uiso 1 1 d .
H36C H 1.0517 -0.1581 0.1812 0.148 Uiso 1 1 d .
C37 C 1.0004(9) -0.0149(11) 0.0965(7) 0.145(4) Uani 1 1 d .
H37A H 1.0457 -0.0239 0.0764 0.145 Uiso 1 1 calc R
H37B H 1.0021 0.0422 0.1038 0.145 Uiso 1 1 calc R
H37C H 0.9386 -0.0427 0.0594 0.145 Uiso 1 1 calc R
C38 C 1.1264(7) -0.0226(8) 0.2201(6) 0.084(4) Uani 1 1 d .
H38A H 1.1573 -0.0403 0.1887 0.084 Uiso 1 1 calc R
H38B H 1.1439 -0.0476 0.2677 0.084 Uiso 1 1 calc R
H38C H 1.1450 0.0353 0.2338 0.084 Uiso 1 1 calc R
O13 O 0.6629(4) 0.0806(3) 0.3145(3) 0.0398(17) Uani 1 1 d .
O14 O 0.5749(4) -0.0271(4) 0.3251(3) 0.0462(18) Uani 1 1 d .
C39 C 0.6424(7) 0.0310(6) 0.3570(5) 0.041(3) Uani 1 1 d .
C40 C 0.6983(6) 0.0432(6) 0.4427(5) 0.045(3) Uani 1 1 d .
H40A H 0.6611 0.0136 0.4672 0.054 Uiso 1 1 calc R
H40B H 0.7101 0.1002 0.4621 0.054 Uiso 1 1 calc R
C41 C 0.7905(7) 0.0177(6) 0.4701(5) 0.045(3) Uani 1 1 d .
C42 C 0.8337(8) 0.0283(7) 0.5569(6) 0.085(4) Uani 1 1 d .
H42A H 0.7940 -0.0059 0.5756 0.085 Uiso 1 1 calc R
H42B H 0.8415 0.0839 0.5771 0.085 Uiso 1 1 calc R
H42C H 0.8941 0.0138 0.5750 0.085 Uiso 1 1 calc R
C43 C 0.7734(8) -0.0700(7) 0.4398(7) 0.086(4) Uani 1 1 d .
H43A H 0.7580 -0.0762 0.3838 0.086 Uiso 1 1 calc R
H43B H 0.7221 -0.0998 0.4489 0.086 Uiso 1 1 calc R
H43C H 0.8291 -0.0903 0.4672 0.086 Uiso 1 1 calc R
C44 C 0.8565(8) 0.0626(7) 0.4403(6) 0.082(4) Uani 1 1 d .
H44A H 0.8292 0.0527 0.3832 0.082 Uiso 1 1 calc R
H44B H 0.9148 0.0445 0.4609 0.082 Uiso 1 1 calc R
H44C H 0.8680 0.1196 0.4575 0.082 Uiso 1 1 calc R
O15 O 0.8598(4) 0.2606(4) 0.3444(4) 0.057(2) Uani 1 1 d .
O16 O 0.7987(4) 0.1522(4) 0.2595(3) 0.0482(18) Uani 1 1 d .
C45 C 0.8688(6) 0.2018(6) 0.3083(5) 0.037(2) Uani 1 1 d .
C46 C 0.9584(6) 0.1870(6) 0.3162(6) 0.048(3) Uani 1 1 d .
H46A H 0.9574 0.1828 0.2634 0.058 Uiso 1 1 calc R
H46B H 0.9621 0.1340 0.3332 0.058 Uiso 1 1 calc R
C47 C 1.0512(8) 0.2459(7) 0.3718(6) 0.065(3) Uani 1 1 d .
C48 C 1.0579(8) 0.2476(9) 0.4560(6) 0.106(5) Uani 1 1 d .
H48A H 1.0003 0.2572 0.4569 0.106 Uiso 1 1 calc R
H48B H 1.1094 0.2901 0.4905 0.106 Uiso 1 1 calc R
H48C H 1.0683 0.1965 0.4739 0.106 Uiso 1 1 calc R
C49 C 1.1346(8) 0.2194(8) 0.3708(8) 0.092(5) Uani 1 1 d .
H49A H 1.1371 0.2254 0.3204 0.092 Uiso 1 1 calc R
H49B H 1.1307 0.1635 0.3788 0.092 Uiso 1 1 calc R
H49C H 1.1904 0.2519 0.4125 0.092 Uiso 1 1 calc R
C50 C 1.0514(8) 0.3297(7) 0.3497(8) 0.085(4) Uani 1 1 d .
H50A H 0.9996 0.3485 0.3542 0.085 Uiso 1 1 calc R
H50B H 1.0453 0.3289 0.2959 0.085 Uiso 1 1 calc R
H50C H 1.1095 0.3654 0.3848 0.085 Uiso 1 1 calc R
O17 O 0.7344(5) 0.2343(4) 0.4325(4) 0.063(2) Uani 1 1 d .
O18 O 0.7074(5) 0.3380(4) 0.3709(4) 0.054(2) Uani 1 1 d .
C51 C 0.7319(8) 0.3072(7) 0.4320(7) 0.054(3) Uani 1 1 d .
C52 C 0.7587(9) 0.3530(7) 0.5109(7) 0.095(5) Uani 1 1 d .
H52A H 0.7175 0.3908 0.5049 0.114 Uiso 1 1 calc R
H52B H 0.7471 0.3152 0.5450 0.114 Uiso 1 1 calc R
C53 C 0.8535(9) 0.3974(7) 0.5504(6) 0.074(4) Uani 1 1 d .
C54 C 0.9132(14) 0.3417(12) 0.5615(11) 0.262(4) Uani 1 1 d .
H54A H 0.9730 0.3690 0.5642 0.262 Uiso 1 1 calc R
H54B H 0.8851 0.2985 0.5177 0.262 Uiso 1 1 calc R
H54C H 0.9222 0.3199 0.6102 0.262 Uiso 1 1 calc R
C55 C 0.8707(14) 0.4631(13) 0.5039(9) 0.198(9) Uani 1 1 d .
H55A H 0.8138 0.4811 0.4772 0.198 Uiso 1 1 d .
H55B H 0.8935 0.4437 0.4679 0.198 Uiso 1 1 d .
H55C H 0.9177 0.5078 0.5417 0.198 Uiso 1 1 d .
C56 C 0.8753(11) 0.4423(7) 0.6305(7) 0.130(6) Uani 1 1 d .
H56A H 0.8383 0.4830 0.6238 0.130 Uiso 1 1 calc R
H56B H 0.9410 0.4677 0.6557 0.130 Uiso 1 1 calc R
H56C H 0.8606 0.4049 0.6630 0.130 Uiso 1 1 calc R
O19 O 0.4605(4) 0.0778(4) 0.2356(3) 0.0401(16) Uani 1 1 d .
O20 O 0.5423(5) 0.2004(4) 0.2873(4) 0.0486(18) Uani 1 1 d .
C57 C 0.4729(7) 0.1429(6) 0.2723(5) 0.039(2) Uani 1 1 d .
C58 C 0.4033(7) 0.1612(6) 0.3020(6) 0.058(3) Uani 1 1 d .
H58A H 0.3431 0.1257 0.2691 0.070 Uiso 1 1 calc R
H58B H 0.3964 0.2163 0.2941 0.070 Uiso 1 1 calc R
C59 C 0.4240(8) 0.1529(8) 0.3882(6) 0.067(3) Uani 1 1 d .
C60 C 0.4283(13) 0.0644(13) 0.3978(10) 0.151(6) Uani 1 1 d .
H60A H 0.4922 0.0587 0.4125 0.151 Uiso 1 1 d .
H60B H 0.3875 0.0308 0.3498 0.151 Uiso 1 1 d .
H60C H 0.4100 0.0508 0.4402 0.151 Uiso 1 1 d .
C61 C 0.3527(8) 0.1679(8) 0.4126(8) 0.088(4) Uani 1 1 d .
H61A H 0.2925 0.1374 0.3751 0.088 Uiso 1 1 calc R
H61B H 0.3520 0.2247 0.4149 0.088 Uiso 1 1 calc R
H61C H 0.3656 0.1519 0.4642 0.088 Uiso 1 1 calc R
C62 C 0.5175(13) 0.2050(13) 0.4415(9) 0.178(7) Uani 1 1 d .
H62A H 0.5668 0.1890 0.4366 0.178 Uiso 1 1 d .
H62B H 0.5225 0.2106 0.4954 0.178 Uiso 1 1 d .
H62C H 0.5162 0.2622 0.4264 0.178 Uiso 1 1 d .
O21 O 0.5280(4) -0.0696(3) 0.0687(3) 0.0306(14) Uani 1 1 d .
H21 H 0.4746 -0.0588 0.0233 0.040 Uiso 1 1 calc R
O22 O 0.5910(4) -0.1210(3) 0.2105(3) 0.0361(16) Uani 1 1 d .
H22 H 0.5829 -0.1435 0.2555 0.047 Uiso 1 1 calc R
O23 O 0.6905(4) -0.0029(3) 0.1824(3) 0.0348(15) Uani 1 1 d .
H23 H 0.7421 0.0440 0.2107 0.045 Uiso 1 1 calc R
N3 N 0.5266(6) 0.1411(6) 0.1060(5) 0.062(3) Uani 1 1 d .
O24 O 0.5954(4) 0.1400(3) 0.1695(3) 0.0290(14) Uani 1 1 d .
O25 O 0.5187(4) 0.2005(3) 0.0671(3) 0.0333(15) Uani 1 1 d .
O26 O 0.4629(4) 0.0755(3) 0.0787(3) 0.0296(14) Uani 1 1 d .
N1A N 0.4647(11) 0.4153(11) 0.1159(9) 0.098(6) Uani 0.70 1 d P
C1A C 0.4779(11) 0.3941(9) 0.1697(11) 0.052(4) Uani 0.70 1 d P
C2A C 0.4987(13) 0.3666(11) 0.2439(12) 0.096(7) Uani 0.70 1 d P
N2A N 0.9170(12) 0.7052(9) 0.2415(9) 0.170(8) Uani 1 1 d .
C3A C 0.9267(9) 0.7484(11) 0.2945(10) 0.101(6) Uani 1 1 d .
C4A C 0.9393(9) 0.8048(7) 0.3588(7) 0.078(4) Uani 1 1 d .
O1W O 0.2397 0.4257 0.2566 0.137 Uiso 0.20 1 d P
O2W O 0.4012 0.4606 0.4237 0.116 Uiso 0.15 1 d P
O1M O 0.9597 0.6184 0.0547 0.126 Uiso 0.20 1 d P
C1M C 1.0014 0.5838 0.1374 0.077 Uiso 0.20 1 d P

loop_
_atom_site_aniso_label
_atom_site_aniso_U_11
_atom_site_aniso_U_22
_atom_site_aniso_U_33
_atom_site_aniso_U_23
_atom_site_aniso_U_13
_atom_site_aniso_U_12
Cu1 0.0493(9) 0.0361(8) 0.0424(8) 0.0146(6) 0.0119(7) 0.0069(7)
Cu2 0.0345(8) 0.0485(8) 0.0343(8) 0.0220(6) 0.0091(6) 0.0143(7)
Gd1 0.0335(3) 0.0351(3) 0.0336(3) 0.0155(2) 0.0110(3) 0.0078(2)
Gd2 0.0263(3) 0.0370(3) 0.0284(3) 0.0161(2) 0.0086(2) 0.0098(2)
Gd3 0.0290(3) 0.0354(3) 0.0262(3) 0.0133(2) 0.0083(2) 0.0081(2)
Gd4 0.0367(4) 0.0378(3) 0.0307(3) 0.0105(2) 0.0094(3) 0.0061(3)
O1 0.063(5) 0.036(4) 0.042(4) 0.015(3) 0.012(4) -0.001(3)
O2 0.053(4) 0.036(4) 0.053(4) 0.023(3) 0.018(4) 0.011(3)
N1 0.048(5) 0.042(5) 0.049(5) 0.013(4) 0.008(4) 0.004(4)
C1 0.065(8) 0.046(6) 0.047(6) 0.020(5) 0.019(6) 0.005(6)
C2 0.043(6) 0.044(6) 0.052(7) 0.011(5) 0.013(5) 0.008(5)
C3 0.077(8) 0.026 0.061(7) 0.011(5) 0.017(6) -0.002(5)
C4 0.097(10) 0.040(6) 0.067(8) 0.020(6) 0.017(7) -0.011(6)
C5 0.099(10) 0.030(6) 0.067(8) 0.025(5) 0.011(7) -0.005(6)
C6 0.073(8) 0.033(6) 0.046(6) 0.023(5) 0.014(6) 0.009(5)
C7 0.070(8) 0.060(7) 0.061(8) 0.036(6) -0.008(6) 0.009(6)
O3 0.029(4) 0.041(3) 0.032(3) 0.012(3) 0.012(3) 0.017(3)
O4 0.034(4) 0.047(4) 0.030(3) 0.011(3) 0.014(3) 0.005(3)
N2 0.036(5) 0.043(5) 0.038(5) 0.013(4) 0.011(4) 0.010(4)
C8 0.045(6) 0.044(6) 0.044(6) 0.019(5) 0.011(5) 0.020(5)
C9 0.041(6) 0.041(5) 0.028 0.008(4) 0.016(4) 0.010(5)
C10 0.063(8) 0.049(7) 0.084(9) 0.019(6) 0.037(7) 0.033(6)
C11 0.095(10) 0.065(8) 0.080(9) 0.012(7) 0.073(8) 0.028(7)
C12 0.104(11) 0.071(8) 0.070(8) 0.017(7) 0.065(8) 0.027(8)
C13 0.040(6) 0.064(7) 0.023(5) 0.015(5) 0.012(5) 0.008(5)
C14 0.039(6) 0.051(6) 0.037(5) 0.015(5) 0.021(5) 0.018(5)
O5 0.039(4) 0.035(3) 0.030(3) 0.011(3) 0.013(3) 0.009(3)
O6 0.039(4) 0.036(4) 0.047(4) 0.021(3) 0.010(3) 0.011(3)
C15 0.027(5) 0.043(6) 0.026(5) 0.010(4) 0.017(4) 0.006(4)
C16 0.023 0.064(7) 0.052(6) 0.025(5) 0.007(5) -0.004(5)
C17 0.041(7) 0.057(7) 0.045(6) 0.012(5) 0.007(5) 0.013(5)
C18 0.084(10) 0.201 0.068(9) 0.017(10) 0.044(8) -0.040(11)
C19 0.020 0.144(12) 0.099(10) 0.063(9) 0.006(6) -0.015(7)
C20 0.074(11) 0.086(11) 0.250 -0.005(12) 0.085(10) -0.020(9)
O7 0.031(4) 0.044(4) 0.038(4) 0.026(3) 0.012(3) 0.006(3)
O8 0.044(4) 0.062(5) 0.048(4) 0.029(4) 0.018(3) 0.017(4)
C21 0.026(6) 0.047(6) 0.043(6) 0.021(5) 0.005(5) 0.001(5)
C22 0.057(7) 0.081(8) 0.061(7) 0.034(6) 0.041(6) 0.023(6)
C23 0.068(8) 0.053(7) 0.075(8) 0.037(6) 0.042(7) 0.018(6)
C24 0.107(12) 0.133 0.101(11) 0.072(8) 0.066(10) 0.066(9)
C25 0.149(14) 0.123 0.130(14) 0.047(11) 0.101(12) 0.006(12)
C26 0.097(11) 0.128(11) 0.060(8) 0.049(8) 0.034(8) 0.050(9)
O9 0.047(4) 0.047(4) 0.046(4) 0.020(3) 0.010(4) 0.014(3)
O10 0.047(4) 0.054(4) 0.053(4) 0.018(4) 0.017(4) 0.018(4)
C27 0.056(8) 0.055(7) 0.052(7) 0.025(6) 0.022(6) 0.024(6)
C28 0.080(9) 0.058(7) 0.087(9) 0.054(7) 0.041(7) 0.045(7)
C29 0.042(7) 0.056(7) 0.066(8) 0.036(6) 0.009(6) 0.000(6)
C30 0.087(10) 0.050(7) 0.098(10) 0.038(7) 0.054(8) 0.005(7)
C31 0.109(11) 0.096(10) 0.112(11) 0.081(9) 0.036(9) 0.046(9)
C32 0.097(11) 0.094(10) 0.070(9) 0.023(8) 0.031(8) 0.028(8)
O11 0.035(4) 0.060(4) 0.036(4) 0.025(3) 0.012(3) 0.013(3)
O12 0.041(4) 0.058(4) 0.039(4) 0.024(3) 0.013(3) 0.012(3)
C33 0.030(6) 0.052(6) 0.037(6) 0.009(5) 0.011(5) 0.011(5)
C34 0.022 0.099(9) 0.046(6) 0.020(6) 0.014(5) 0.023(5)
C35 0.033(7) 0.090(9) 0.065(8) 0.038(7) 0.018(6) 0.021(6)
C36 0.144(16) 0.138(15) 0.212 -0.012(14) 0.125(12) 0.039(13)
C37 0.073(10) 0.289 0.069(10) 0.107(10) 0.017(8) 0.035(12)
C38 0.040(7) 0.173(13) 0.063(8) 0.061(8) 0.028(6) 0.053(8)
O13 0.033(4) 0.042(4) 0.030(4) 0.011(3) 0.000(3) 0.002(3)
O14 0.052(4) 0.048(4) 0.028(3) 0.019(3) 0.008(3) -0.001(3)
C39 0.044(7) 0.049(6) 0.032(6) 0.010(5) 0.012(5) 0.023(5)
C40 0.039(6) 0.053(6) 0.026(5) 0.010(4) 0.005(5) -0.010(5)
C41 0.052(7) 0.048(6) 0.033(6) 0.018(5) 0.017(5) 0.000(5)
C42 0.079(9) 0.110(10) 0.034(6) 0.029(6) -0.003(6) -0.003(8)
C43 0.085(10) 0.090(10) 0.058(8) 0.016(7) -0.003(7) 0.032(8)
C44 0.056(8) 0.108(10) 0.059(8) 0.038(7) -0.002(6) 0.016(7)
O15 0.047(4) 0.047(4) 0.062(5) -0.004(4) 0.011(4) 0.009(4)
O16 0.042(4) 0.058(4) 0.041(4) 0.011(3) 0.016(3) 0.005(3)
C45 0.020(5) 0.049(6) 0.033(5) 0.014(5) 0.001(4) 0.002(5)
C46 0.040(6) 0.051(6) 0.052(7) 0.020(5) 0.016(5) 0.011(5)
C47 0.055(8) 0.068(8) 0.052(7) 0.007(6) 0.008(6) -0.005(6)
C48 0.054(8) 0.164(14) 0.051(8) -0.005(8) -0.023(7) 0.016(9)
C49 0.041(8) 0.120(11) 0.105(11) -0.013(9) 0.022(7) 0.024(8)
C50 0.059(8) 0.062(8) 0.139(13) 0.005(8) 0.052(9) -0.002(7)
O17 0.081(6) 0.053(5) 0.045(4) 0.009(4) 0.021(4) 0.002(4)
O18 0.075(5) 0.048(4) 0.044(4) 0.007(3) 0.030(4) 0.008(4)
C51 0.064(8) 0.050(7) 0.053(7) -0.014(6) 0.043(6) -0.015(6)
C52 0.094(11) 0.080(9) 0.083(10) -0.034(7) 0.034(8) -0.029(8)
C53 0.097(10) 0.068(8) 0.042(7) -0.004(6) 0.005(7) 0.037(8)
C54 0.212 0.209 0.177 -0.121(11) -0.135(12) 0.155(9)
C55 0.200 0.24(2) 0.055(10) -0.023(12) 0.041(10) -0.168(14)
C56 0.202(17) 0.073(10) 0.071(10) -0.023(8) 0.026(11) 0.001(10)
O19 0.040(4) 0.045(4) 0.036(4) 0.008(3) 0.017(3) 0.008(3)
O20 0.051(5) 0.056(4) 0.045(4) 0.011(3) 0.024(4) 0.016(4)
C57 0.035(6) 0.052(7) 0.037(6) 0.022(5) 0.018(5) 0.012(5)
C58 0.051(7) 0.052(7) 0.070(8) 0.015(6) 0.024(6) 0.011(6)
C59 0.060(8) 0.091(9) 0.047(7) 0.010(6) 0.022(6) 0.006(7)
C60 0.197 0.23(2) 0.127(14) 0.123(13) 0.121(10) 0.149(13)
C61 0.078(10) 0.104(10) 0.108(11) -0.016(8) 0.079(9) -0.004(8)
C62 0.146(16) 0.277 0.065(10) -0.051(12) 0.061(11) -0.092(15)
O21 0.024(3) 0.043(3) 0.026(3) 0.012(3) 0.009(3) 0.012(3)
O22 0.041(4) 0.041(3) 0.028(3) 0.018(3) 0.012(3) 0.012(3)
O23 0.027(3) 0.036(3) 0.033(3) 0.014(3) 0.004(3) 0.002(3)
N3 0.069(7) 0.073(7) 0.049(6) 0.010(5) 0.025(5) 0.032(6)
O24 0.018(3) 0.039(3) 0.019(3) 0.007(2) -0.003(3) 0.007(3)
O25 0.043(4) 0.032(3) 0.020 0.022(2) 0.005(3) 0.009(3)
O26 0.030(4) 0.029(3) 0.024(3) 0.008(3) 0.007(3) 0.002(3)
N1A 0.081(12) 0.170(18) 0.050(10) 0.023(11) 0.024(9) 0.051(12)
C1A 0.049(11) 0.039(9) 0.070(12) -0.001(8) 0.027(10) 0.007(7)
C2A 0.091(15) 0.102(15) 0.123(17) 0.083(13) 0.057(13) 0.035(12)
N2A 0.179(16) 0.135(13) 0.125(13) -0.057(10) 0.032(12) -0.044(11)
C3A 0.062(10) 0.117(14) 0.093(13) 0.043(11) 0.010(9) -0.011(10)
C4A 0.090(10) 0.062(8) 0.054(8) 0.006(6) 0.006(7) 0.007(7)

loop_
_atom_type_symbol
_atom_type_description
_atom_type_scat_dispersion_real
_atom_type_scat_dispersion_imag
_atom_type_scat_source
C C 0.0181 0.0091 'International Tables Vol C Tables 4.2.6.8 and 6.1.1.4'
H H 0.0000 0.0000 'International Tables Vol C Tables 4.2.6.8 and 6.1.1.4'
N N 0.0311 0.0180 'International Tables Vol C Tables 4.2.6.8 and 6.1.1.4'
O O 0.0492 0.0322 'International Tables Vol C Tables 4.2.6.8 and 6.1.1.4'
Cu Cu -1.9646 0.5888 'International Tables Vol C Tables 4.2.6.8 and 6.1.1.4'
Gd Gd -8.8380 11.9157 'International Tables Vol C Tables 4.2.6.8 and 6.1.1.4'

loop_
_geom_angle_atom_site_label_1
_geom_angle_atom_site_label_2
_geom_angle_atom_site_label_3
_geom_angle
_geom_angle_site_symmetry_1
_geom_angle_site_symmetry_3
N1 Cu1 O25 167.5(3) . 2_655
N1 Cu1 O1 83.2(3) . .
O25 Cu1 O1 108.7(2) 2_655 .
N1 Cu1 O2 82.2(3) . .
O25 Cu1 O2 85.9(2) 2_655 .
O1 Cu1 O2 165.3(3) . .
N1 Cu1 Gd1 115.2(3) . .
O25 Cu1 Gd1 55.76(16) 2_655 .
O1 Cu1 Gd1 150.69(19) . .
O2 Cu1 Gd1 39.90(18) . .
O22 Cu2 O10 90.4(3) . .
O22 Cu2 O12 172.0(3) . .
O10 Cu2 O12 92.5(3) . .
O22 Cu2 O23 83.3(2) . .
O10 Cu2 O23 172.8(3) . .
O12 Cu2 O23 93.3(2) . .
O22 Cu2 O3 87.0(2) . .
O10 Cu2 O3 93.1(2) . .
O12 Cu2 O3 100.3(2) . .
O23 Cu2 O3 90.1(2) . .
O22 Cu2 Gd2 94.79(16) . .
O10 Cu2 Gd2 136.9(2) . .
O12 Cu2 Gd2 88.18(18) . .
O23 Cu2 Gd2 47.77(17) . .
O3 Cu2 Gd2 44.66(14) . .
O22 Cu2 Gd1 43.53(17) . .
O10 Cu2 Gd1 86.3(2) . .
O12 Cu2 Gd1 144.1(2) . .
O23 Cu2 Gd1 91.51(15) . .
O3 Cu2 Gd1 44.11(14) . .
Gd2 Cu2 Gd1 69.29(3) . .
O22 Cu2 Gd3 41.70(16) . .
O10 Cu2 Gd3 130.8(2) . .
O12 Cu2 Gd3 133.36(19) . .
O23 Cu2 Gd3 42.37(17) . .
O3 Cu2 Gd3 94.31(14) . .
Gd2 Cu2 Gd3 72.00(3) . .
Gd1 Cu2 Gd3 66.82(3) . .
O2 Gd1 O21 134.3(2) . .
O2 Gd1 O3 94.1(2) . .
O21 Gd1 O3 70.84(19) . .
O2 Gd1 O9 78.1(2) . .
O21 Gd1 O9 134.87(19) . .
O3 Gd1 O9 77.5(2) . .
O2 Gd1 O22 149.82(19) . .
O21 Gd1 O22 70.08(18) . .
O3 Gd1 O22 76.5(2) . .
O9 Gd1 O22 71.90(19) . .
O2 Gd1 O6 76.3(2) . .
O21 Gd1 O6 85.18(18) . .
O3 Gd1 O6 135.62(19) . .
O9 Gd1 O6 139.0(2) . .
O22 Gd1 O6 130.1(2) . .
O2 Gd1 O8 108.2(2) . .
O21 Gd1 O8 106.5(2) . .
O3 Gd1 O8 147.2(2) . .
O9 Gd1 O8 83.7(2) . .
O22 Gd1 O8 72.2(2) . .
O6 Gd1 O8 74.6(2) . .
O2 Gd1 O25 61.51(19) . 2_655
O21 Gd1 O25 72.76(17) . 2_655
O3 Gd1 O25 71.50(17) . 2_655
O9 Gd1 O25 125.8(2) . 2_655
O22 Gd1 O25 137.01(17) . 2_655
O6 Gd1 O25 65.83(19) . 2_655
O8 Gd1 O25 140.36(18) . 2_655
O2 Gd1 Cu2 127.38(16) . .
O21 Gd1 Cu2 69.80(12) . .
O3 Gd1 Cu2 43.70(13) . .
O9 Gd1 Cu2 65.08(15) . .
O22 Gd1 Cu2 33.32(15) . .
O6 Gd1 Cu2 153.59(13) . .
O8 Gd1 Cu2 103.87(15) . .
O25 Gd1 Cu2 112.24(12) 2_655 .
O2 Gd1 Cu1 33.67(14) . .
O21 Gd1 Cu1 103.19(13) . .
O3 Gd1 Cu1 95.77(14) . .
O9 Gd1 Cu1 111.32(16) . .
O22 Gd1 Cu1 170.95(14) . .
O6 Gd1 Cu1 53.24(15) . .
O8 Gd1 Cu1 116.16(15) . .
O25 Gd1 Cu1 34.16(11) 2_655 .
Cu2 Gd1 Cu1 139.41(4) . .
O2 Gd1 Gd3 171.67(14) . .
O21 Gd1 Gd3 38.41(13) . .
O3 Gd1 Gd3 86.50(14) . .
O9 Gd1 Gd3 110.09(15) . .
O22 Gd1 Gd3 38.23(12) . .
O6 Gd1 Gd3 97.46(14) . .
O8 Gd1 Gd3 74.99(17) . .
O25 Gd1 Gd3 111.01(11) 2_655 .
Cu2 Gd1 Gd3 57.62(2) . .
Cu1 Gd1 Gd3 138.00(3) . .
O2 Gd1 Gd2 113.14(17) . .
O21 Gd1 Gd2 36.48(14) . .
O3 Gd1 Gd2 35.18(13) . .
O9 Gd1 Gd2 109.99(16) . .
O22 Gd1 Gd2 75.17(14) . .
O6 Gd1 Gd2 109.34(14) . .
O8 Gd1 Gd2 138.28(17) . .
O25 Gd1 Gd2 62.10(11) 2_655 .
Cu2 Gd1 Gd2 54.04(2) . .
Cu1 Gd1 Gd2 95.82(3) . .
Gd3 Gd1 Gd2 63.289(14) . .
O3 Gd2 O5 159.0(2) . 2_655
O3 Gd2 O21 71.34(19) . .
O5 Gd2 O21 91.4(2) 2_655 .
O3 Gd2 O11 85.52(19) . .
O5 Gd2 O11 99.7(2) 2_655 .
O21 Gd2 O11 135.85(19) . .
O3 Gd2 O26 98.04(18) . 2_655
O5 Gd2 O26 87.94(18) 2_655 2_655
O21 Gd2 O26 73.08(19) . 2_655
O11 Gd2 O26 149.1(2) . 2_655
O3 Gd2 O23 80.52(19) . .
O5 Gd2 O23 81.64(18) 2_655 .
O21 Gd2 O23 66.90(18) . .
O11 Gd2 O23 72.7(2) . .
O26 Gd2 O23 138.20(19) 2_655 .
O3 Gd2 O4 131.2(2) . .
O5 Gd2 O4 69.8(2) 2_655 .
O21 Gd2 O4 140.35(18) . .
O11 Gd2 O4 82.91(19) . .
O26 Gd2 O4 71.67(18) 2_655 .
O23 Gd2 O4 138.52(18) . .
O3 Gd2 N2 68.0(2) . .
O5 Gd2 N2 133.1(2) 2_655 .
O21 Gd2 N2 126.3(2) . .
O11 Gd2 N2 73.6(2) . .
O26 Gd2 N2 79.4(2) 2_655 .
O23 Gd2 N2 135.0(2) . .
O4 Gd2 N2 63.3(2) . .
O3 Gd2 Cu2 45.53(14) . .
O5 Gd2 Cu2 118.41(14) 2_655 .
O21 Gd2 Cu2 71.67(12) . .
O11 Gd2 Cu2 65.43(14) . .
O26 Gd2 Cu2 135.89(14) 2_655 .
O23 Gd2 Cu2 36.92(12) . .
O4 Gd2 Cu2 147.97(13) . .
N2 Gd2 Cu2 101.14(17) . .
O3 Gd2 Gd1 36.11(14) . .
O5 Gd2 Gd1 127.46(15) 2_655 .
O21 Gd2 Gd1 36.05(13) . .
O11 Gd2 Gd1 117.03(14) . .
O26 Gd2 Gd1 79.23(13) 2_655 .
O23 Gd2 Gd1 75.65(13) . .
O4 Gd2 Gd1 145.81(13) . .
N2 Gd2 Gd1 94.45(18) . .
Cu2 Gd2 Gd1 56.67(2) . .
O3 Gd2 Gd3 82.63(15) . .
O5 Gd2 Gd3 76.37(15) 2_655 .
O21 Gd2 Gd3 34.52(13) . .
O11 Gd2 Gd3 107.44(15) . .
O26 Gd2 Gd3 103.42(14) 2_655 .
O23 Gd2 Gd3 34.79(13) . .
O4 Gd2 Gd3 145.92(14) . .
N2 Gd2 Gd3 150.51(18) . .
Cu2 Gd2 Gd3 56.19(3) . .
Gd1 Gd2 Gd3 58.159(13) . .
O19 Gd3 O7 78.9(2) . .
O19 Gd3 O22 134.0(2) . .
O7 Gd3 O22 76.08(19) . .
O19 Gd3 O23 148.39(19) . .
O7 Gd3 O23 132.6(2) . .
O22 Gd3 O23 64.98(19) . .
O19 Gd3 O21 138.79(18) . .
O7 Gd3 O21 75.0(2) . .
O22 Gd3 O21 68.49(18) . .
O23 Gd3 O21 66.42(18) . .
O19 Gd3 O24 76.8(2) . .
O7 Gd3 O24 136.16(17) . .
O22 Gd3 O24 144.23(18) . .
O23 Gd3 O24 79.41(18) . .
O21 Gd3 O24 101.13(18) . .
O19 Gd3 O13 76.0(2) . .
O7 Gd3 O13 136.1(2) . .
O22 Gd3 O13 96.70(18) . .
O23 Gd3 O13 76.6(2) . .
O21 Gd3 O13 143.07(19) . .
O24 Gd3 O13 70.71(18) . .
O19 Gd3 O26 74.86(19) . .
O7 Gd3 O26 85.95(18) . .
O22 Gd3 O26 139.61(18) . .
O23 Gd3 O26 106.33(18) . .
O21 Gd3 O26 72.04(17) . .
O24 Gd3 O26 52.70(17) . .
O13 Gd3 O26 120.48(18) . .
O19 Gd3 O14 72.8(2) . .
O7 Gd3 O14 86.07(19) . .
O22 Gd3 O14 67.6(2) . .
O23 Gd3 O14 102.13(19) . .
O21 Gd3 O14 135.12(19) . .
O24 Gd3 O14 119.91(18) . .
O13 Gd3 O14 52.3(2) . .
O26 Gd3 O14 147.6(2) . .
O19 Gd3 C39 73.8(2) . .
O7 Gd3 C39 111.3(3) . .
O22 Gd3 C39 80.3(2) . .
O23 Gd3 C39 88.4(2) . .
O21 Gd3 C39 145.8(2) . .
O24 Gd3 C39 96.1(2) . .
O13 Gd3 C39 26.5(2) . .
O26 Gd3 C39 140.1(2) . .
O14 Gd3 C39 25.9(2) . .
O19 Gd3 N3 74.1(2) . .
O7 Gd3 N3 111.8(2) . .
O22 Gd3 N3 151.5(2) . .
O23 Gd3 N3 92.9(2) . .
O21 Gd3 N3 86.6(2) . .
O24 Gd3 N3 25.8(2) . .
O13 Gd3 N3 95.2(2) . .
O26 Gd3 N3 26.86(19) . .
O14 Gd3 N3 138.2(2) . .
C39 Gd3 N3 118.7(3) . .
O19 Gd3 Cu2 151.94(13) . .
O7 Gd3 Cu2 106.27(14) . .
O22 Gd3 Cu2 31.91(14) . .
O23 Gd3 Cu2 33.63(12) . .
O21 Gd3 Cu2 67.49(12) . .
O24 Gd3 Cu2 112.34(13) . .
O13 Gd3 Cu2 82.15(14) . .
O26 Gd3 Cu2 132.35(14) . .
O14 Gd3 Cu2 79.95(15) . .
C39 Gd3 Cu2 78.75(18) . .
N3 Gd3 Cu2 125.85(19) . .
O1 Gd4 O20 100.6(2) 2_655 .
O1 Gd4 O24 77.02(19) 2_655 .
O20 Gd4 O24 75.4(2) . .
O1 Gd4 O13 149.3(2) 2_655 .
O20 Gd4 O13 78.7(2) . .
O24 Gd4 O13 73.11(18) . .
O1 Gd4 O18 78.2(2) 2_655 .
O20 Gd4 O18 79.7(2) . .
O24 Gd4 O18 140.6(2) . .
O13 Gd4 O18 130.8(2) . .
O1 Gd4 O17 131.0(2) 2_655 .
O20 Gd4 O17 82.5(2) . .
O24 Gd4 O17 147.6(2) . .
O13 Gd4 O17 79.6(2) . .
O18 Gd4 O17 54.0(2) . .
O1 Gd4 O15 85.3(2) 2_655 .
O20 Gd4 O15 158.8(2) . .
O24 Gd4 O15 125.8(2) . .
O13 Gd4 O15 106.5(2) . .
O18 Gd4 O15 81.7(2) . .
O17 Gd4 O15 78.4(2) . .
O1 Gd4 O16 92.9(2) 2_655 .
O20 Gd4 O16 145.4(2) . .
O24 Gd4 O16 76.87(19) . .
O13 Gd4 O16 73.7(2) . .
O18 Gd4 O16 134.6(2) . .
O17 Gd4 O16 112.0(2) . .
O15 Gd4 O16 53.1(2) . .
O1 Gd4 C51 104.2(3) 2_655 .
O20 Gd4 C51 80.9(3) . .
O24 Gd4 C51 156.0(3) . .
O13 Gd4 C51 105.9(3) . .
O18 Gd4 C51 26.8(3) . .
O17 Gd4 C51 27.3(3) . .
O15 Gd4 C51 77.9(3) . .
O16 Gd4 C51 126.5(3) . .
O1 Gd4 C45 90.4(2) 2_655 .
O20 Gd4 C45 167.7(2) . .
O24 Gd4 C45 102.3(2) . .
O13 Gd4 C45 89.1(2) . .
O18 Gd4 C45 108.1(3) . .
O17 Gd4 C45 94.3(3) . .
O15 Gd4 C45 26.4(2) . .
O16 Gd4 C45 26.8(2) . .
C51 Gd4 C45 101.6(3) . .
O1 Gd4 Gd3 113.19(15) 2_655 .
O20 Gd4 Gd3 69.32(16) . .
O24 Gd4 Gd3 36.17(13) . .
O13 Gd4 Gd3 37.41(13) . .
O18 Gd4 Gd3 148.30(17) . .
O17 Gd4 Gd3 113.47(17) . .
O15 Gd4 Gd3 127.17(16) . .
O16 Gd4 Gd3 76.03(15) . .
C51 Gd4 Gd3 135.4(2) . .
C45 Gd4 Gd3 101.5(2) . .
C1 O1 Cu1 113.6(5) . .
C1 O1 Gd4 117.6(5) . 2_655
Cu1 O1 Gd4 128.7(3) . 2_655
C7 O2 Cu1 115.0(5) . .
C7 O2 Gd1 130.1(6) . .
Cu1 O2 Gd1 106.4(2) . .
C2 N1 C6 124.4(8) . .
C2 N1 Cu1 116.6(6) . .
C6 N1 Cu1 119.0(6) . .
O1 C1 C2 112.1(8) . .
O1 C1 H1A 109.2 . .
C2 C1 H1A 109.2 . .
O1 C1 H1B 109.2 . .
C2 C1 H1B 109.2 . .
H1A C1 H1B 107.9 . .
N1 C2 C3 118.2(9) . .
N1 C2 C1 114.3(8) . .
C3 C2 C1 127.3(9) . .
C4 C3 C2 118.4(10) . .
C4 C3 H3 120.8 . .
C2 C3 H3 120.8 . .
C3 C4 C5 120.7(10) . .
C3 C4 H4 119.7 . .
C5 C4 H4 119.7 . .
C6 C5 C4 119.6(10) . .
C6 C5 H5 120.2 . .
C4 C5 H5 120.2 . .
N1 C6 C5 118.5(9) . .
N1 C6 C7 112.6(8) . .
C5 C6 C7 128.9(9) . .
O2 C7 C6 111.0(7) . .
O2 C7 H7A 109.4 . .
C6 C7 H7A 109.4 . .
O2 C7 H7B 109.4 . .
C6 C7 H7B 109.4 . .
H7A C7 H7B 108.0 . .
C8 O3 Gd2 124.1(5) . .
C8 O3 Cu2 115.7(5) . .
Gd2 O3 Cu2 89.8(2) . .
C8 O3 Gd1 118.2(5) . .
Gd2 O3 Gd1 108.7(2) . .
Cu2 O3 Gd1 92.2(2) . .
C14 O4 Gd2 124.1(5) . .
C13 N2 C9 120.4(9) . .
C13 N2 Gd2 123.8(6) . .
C9 N2 Gd2 115.6(6) . .
O3 C8 C9 112.1(7) . .
O3 C8 H8A 109.2 . .
C9 C8 H8A 109.2 . .
O3 C8 H8B 109.2 . .
C9 C8 H8B 109.2 . .
H8A C8 H8B 107.9 . .
N2 C9 C10 117.4(9) . .
N2 C9 C8 118.6(8) . .
C10 C9 C8 123.9(9) . .
C11 C10 C9 123.3(10) . .
C11 C10 H10 118.4 . .
C9 C10 H10 118.4 . .
C10 C11 C12 115.7(11) . .
C10 C11 H11 122.1 . .
C12 C11 H11 122.1 . .
C13 C12 C11 122.8(11) . .
C13 C12 H12 118.6 . .
C11 C12 H12 118.6 . .
N2 C13 C12 120.4(10) . .
N2 C13 C14 116.0(9) . .
C12 C13 C14 123.6(10) . .
O4 C14 C13 112.3(8) . .
O4 C14 H14A 109.2 . .
C13 C14 H14A 109.2 . .
O4 C14 H14B 109.2 . .
C13 C14 H14B 109.2 . .
H14A C14 H14B 107.9 . .
C15 O5 Gd2 146.5(6) . 2_655
C15 O6 Gd1 135.4(5) . .
O6 C15 O5 120.0(8) . .
O6 C15 C16 123.5(8) . .
O5 C15 C16 116.5(8) . .
C15 C16 C17 119.7(8) . .
C15 C16 H16A 107.4 . .
C17 C16 H16A 107.4 . .
C15 C16 H16B 107.4 . .
C17 C16 H16B 107.4 . .
H16A C16 H16B 106.9 . .
C20 C17 C18 109.7(12) . .
C20 C17 C19 109.1(11) . .
C18 C17 C19 106.5(11) . .
C20 C17 C16 110.5(11) . .
C18 C17 C16 111.0(9) . .
C19 C17 C16 109.8(8) . .
C17 C18 H18A 109.5 . .
C17 C18 H18B 109.5 . .
H18A C18 H18B 109.5 . .
C17 C18 H18C 109.5 . .
H18A C18 H18C 109.5 . .
H18B C18 H18C 109.5 . .
C17 C19 H19A 109.5 . .
C17 C19 H19B 109.5 . .
H19A C19 H19B 109.5 . .
C17 C19 H19C 109.5 . .
H19A C19 H19C 109.5 . .
H19B C19 H19C 109.5 . .
C17 C20 H20A 112.3 . .
C17 C20 H20B 108.0 . .
H20A C20 H20B 112.3 . .
C17 C20 H20C 107.2 . .
H20A C20 H20C 111.1 . .
H20B C20 H20C 105.5 . .
C21 O7 Gd3 128.1(5) . .
C21 O8 Gd1 115.8(6) . .
O8 C21 O7 120.2(10) . .
O8 C21 C22 123.3(9) . .
O7 C21 C22 116.4(9) . .
C21 C22 C23 120.5(9) . .
C21 C22 H22A 107.2 . .
C23 C22 H22A 107.2 . .
C21 C22 H22B 107.2 . .
C23 C22 H22B 107.2 . .
H22A C22 H22B 106.8 . .
C25 C23 C22 110.4(10) . .
C25 C23 C24 108.3(11) . .
C22 C23 C24 108.6(9) . .
C25 C23 C26 110.8(11) . .
C22 C23 C26 111.3(10) . .
C24 C23 C26 107.3(10) . .
C23 C24 H24A 109.5 . .
C23 C24 H24B 109.5 . .
H24A C24 H24B 109.5 . .
C23 C24 H24C 109.5 . .
H24A C24 H24C 109.5 . .
H24B C24 H24C 109.5 . .
C23 C25 H25A 109.5 . .
C23 C25 H25B 109.5 . .
H25A C25 H25B 109.5 . .
C23 C25 H25C 109.5 . .
H25A C25 H25C 109.5 . .
H25B C25 H25C 109.5 . .
C23 C26 H26A 109.5 . .
C23 C26 H26B 109.5 . .
H26A C26 H26B 109.5 . .
C23 C26 H26C 109.5 . .
H26A C26 H26C 109.5 . .
H26B C26 H26C 109.5 . .
C27 O9 Gd1 135.8(6) . .
C27 O10 Cu2 124.9(6) . .
O9 C27 O10 127.9(9) . .
O9 C27 C28 114.7(10) . .
O10 C27 C28 117.4(9) . .
C29 C28 C27 114.8(9) . .
C29 C28 H28A 108.6 . .
C27 C28 H28A 108.6 . .
C29 C28 H28B 108.6 . .
C27 C28 H28B 108.6 . .
H28A C28 H28B 107.6 . .
C28 C29 C32 112.4(9) . .
C28 C29 C31 107.3(10) . .
C32 C29 C31 110.0(10) . .
C28 C29 C30 108.6(10) . .
C32 C29 C30 108.7(11) . .
C31 C29 C30 109.7(9) . .
C29 C30 H30A 109.5 . .
C29 C30 H30B 109.5 . .
H30A C30 H30B 109.5 . .
C29 C30 H30C 109.5 . .
H30A C30 H30C 109.5 . .
H30B C30 H30C 109.5 . .
C29 C31 H31A 109.5 . .
C29 C31 H31B 109.5 . .
H31A C31 H31B 109.5 . .
C29 C31 H31C 109.5 . .
H31A C31 H31C 109.5 . .
H31B C31 H31C 109.5 . .
C29 C32 H32A 109.5 . .
C29 C32 H32B 109.5 . .
H32A C32 H32B 109.5 . .
C29 C32 H32C 109.5 . .
H32A C32 H32C 109.5 . .
H32B C32 H32C 109.5 . .
C33 O11 Gd2 136.6(6) . .
C33 O12 Cu2 123.7(6) . .
O11 C33 O12 125.4(9) . .
O11 C33 C34 117.6(9) . .
O12 C33 C34 116.9(8) . .
C35 C34 C33 119.8(9) . .
C35 C34 H34A 107.4 . .
C33 C34 H34A 107.4 . .
C35 C34 H34B 107.4 . .
C33 C34 H34B 107.4 . .
H34A C34 H34B 106.9 . .
C34 C35 C37 114.2(10) . .
C34 C35 C38 109.3(10) . .
C37 C35 C38 107.8(10) . .
C34 C35 C36 109.1(11) . .
C37 C35 C36 108.1(13) . .
C38 C35 C36 108.2(11) . .
C35 C36 H36A 108.8 . .
C35 C36 H36B 110.2 . .
H36A C36 H36B 110.4 . .
C35 C36 H36C 108.4 . .
H36A C36 H36C 109.0 . .
H36B C36 H36C 110.0 . .
C35 C37 H37A 109.5 . .
C35 C37 H37B 109.5 . .
H37A C37 H37B 109.5 . .
C35 C37 H37C 109.5 . .
H37A C37 H37C 109.5 . .
H37B C37 H37C 109.5 . .
C35 C38 H38A 109.5 . .
C35 C38 H38B 109.5 . .
H38A C38 H38B 109.5 . .
C35 C38 H38C 109.5 . .
H38A C38 H38C 109.5 . .
H38B C38 H38C 109.5 . .
C39 O13 Gd4 147.4(6) . .
C39 O13 Gd3 94.8(5) . .
Gd4 O13 Gd3 106.6(2) . .
C39 O14 Gd3 93.0(5) . .
O14 C39 O13 119.6(8) . .
O14 C39 C40 120.6(9) . .
O13 C39 C40 119.9(9) . .
O14 C39 Gd3 61.2(4) . .
O13 C39 Gd3 58.6(4) . .
C40 C39 Gd3 175.6(7) . .
C39 C40 C41 116.0(8) . .
C39 C40 H40A 108.3 . .
C41 C40 H40A 108.3 . .
C39 C40 H40B 108.3 . .
C41 C40 H40B 108.3 . .
H40A C40 H40B 107.4 . .
C42 C41 C44 109.9(9) . .
C42 C41 C40 108.9(9) . .
C44 C41 C40 113.4(8) . .
C42 C41 C43 108.7(9) . .
C44 C41 C43 107.0(10) . .
C40 C41 C43 108.8(8) . .
C41 C42 H42A 109.5 . .
C41 C42 H42B 109.5 . .
H42A C42 H42B 109.5 . .
C41 C42 H42C 109.5 . .
H42A C42 H42C 109.5 . .
H42B C42 H42C 109.5 . .
C41 C43 H43A 109.5 . .
C41 C43 H43B 109.5 . .
H43A C43 H43B 109.5 . .
C41 C43 H43C 109.5 . .
H43A C43 H43C 109.5 . .
H43B C43 H43C 109.5 . .
C41 C44 H44A 109.5 . .
C41 C44 H44B 109.5 . .
H44A C44 H44B 109.5 . .
C41 C44 H44C 109.5 . .
H44A C44 H44C 109.5 . .
H44B C44 H44C 109.5 . .
C45 O15 Gd4 93.2(5) . .
C45 O16 Gd4 92.5(6) . .
O15 C45 O16 120.8(9) . .
O15 C45 C46 123.5(8) . .
O16 C45 C46 115.7(9) . .
O15 C45 Gd4 60.4(5) . .
O16 C45 Gd4 60.7(5) . .
C46 C45 Gd4 175.0(7) . .
C45 C46 C47 121.2(9) . .
C45 C46 H46A 107.0 . .
C47 C46 H46A 107.0 . .
C45 C46 H46B 107.0 . .
C47 C46 H46B 107.0 . .
H46A C46 H46B 106.8 . .
C49 C47 C50 109.5(10) . .
C49 C47 C48 107.7(10) . .
C50 C47 C48 108.9(11) . .
C49 C47 C46 112.3(10) . .
C50 C47 C46 110.6(9) . .
C48 C47 C46 107.8(10) . .
C47 C48 H48A 109.5 . .
C47 C48 H48B 109.5 . .
H48A C48 H48B 109.5 . .
C47 C48 H48C 109.5 . .
H48A C48 H48C 109.5 . .
H48B C48 H48C 109.5 . .
C47 C49 H49A 109.5 . .
C47 C49 H49B 109.5 . .
H49A C49 H49B 109.5 . .
C47 C49 H49C 109.5 . .
H49A C49 H49C 109.5 . .
H49B C49 H49C 109.5 . .
C47 C50 H50A 109.5 . .
C47 C50 H50B 109.5 . .
H50A C50 H50B 109.5 . .
C47 C50 H50C 109.5 . .
H50A C50 H50C 109.5 . .
H50B C50 H50C 109.5 . .
C51 O17 Gd4 90.9(6) . .
C51 O18 Gd4 92.3(6) . .
O18 C51 O17 122.6(9) . .
O18 C51 C52 122.8(11) . .
O17 C51 C52 114.6(11) . .
O18 C51 Gd4 60.9(5) . .
O17 C51 Gd4 61.8(5) . .
C52 C51 Gd4 175.7(10) . .
C53 C52 C51 116.7(11) . .
C53 C52 H52A 108.1 . .
C51 C52 H52A 108.1 . .
C53 C52 H52B 108.1 . .
C51 C52 H52B 108.1 . .
H52A C52 H52B 107.3 . .
C54 C53 C52 107.9(13) . .
C54 C53 C55 113.9(19) . .
C52 C53 C55 109.7(11) . .
C54 C53 C56 108.2(12) . .
C52 C53 C56 113.4(13) . .
C55 C53 C56 103.8(11) . .
C53 C54 H54A 109.5 . .
C53 C54 H54B 109.5 . .
H54A C54 H54B 109.5 . .
C53 C54 H54C 109.5 . .
H54A C54 H54C 109.5 . .
H54B C54 H54C 109.5 . .
C53 C55 H55A 109.1 . .
C53 C55 H55B 109.8 . .
H55A C55 H55B 111.6 . .
C53 C55 H55C 107.4 . .
H55A C55 H55C 108.9 . .
H55B C55 H55C 109.9 . .
C53 C56 H56A 109.5 . .
C53 C56 H56B 109.5 . .
H56A C56 H56B 109.5 . .
C53 C56 H56C 109.5 . .
H56A C56 H56C 109.5 . .
H56B C56 H56C 109.5 . .
C57 O19 Gd3 137.8(7) . .
C57 O20 Gd4 137.3(6) . .
O19 C57 O20 124.6(10) . .
O19 C57 C58 120.4(9) . .
O20 C57 C58 115.0(9) . .
C57 C58 C59 117.5(9) . .
C57 C58 H58A 107.9 . .
C59 C58 H58A 107.9 . .
C57 C58 H58B 107.9 . .
C59 C58 H58B 107.9 . .
H58A C58 H58B 107.2 . .
C61 C59 C62 110.8(11) . .
C61 C59 C58 115.0(10) . .
C62 C59 C58 110.1(11) . .
C61 C59 C60 105.0(11) . .
C62 C59 C60 108.6(14) . .
C58 C59 C60 107.0(10) . .
C59 C60 H60A 108.5 . .
C59 C60 H60B 109.7 . .
H60A C60 H60B 110.8 . .
C59 C60 H60C 108.3 . .
H60A C60 H60C 108.9 . .
H60B C60 H60C 110.6 . .
C59 C61 H61A 109.5 . .
C59 C61 H61B 109.5 . .
H61A C61 H61B 109.5 . .
C59 C61 H61C 109.5 . .
H61A C61 H61C 109.5 . .
H61B C61 H61C 109.5 . .
C59 C62 H62A 113.9 . .
C59 C62 H62B 109.1 . .
H62A C62 H62B 113.9 . .
C59 C62 H62C 106.5 . .
H62A C62 H62C 108.7 . .
H62B C62 H62C 103.9 . .
Gd1 O21 Gd2 107.5(2) . .
Gd1 O21 Gd3 104.8(2) . .
Gd2 O21 Gd3 112.0(2) . .
Gd1 O21 H21 110.8 . .
Gd2 O21 H21 110.8 . .
Gd3 O21 H21 110.8 . .
Cu2 O22 Gd1 103.1(3) . .
Cu2 O22 Gd3 106.4(2) . .
Gd1 O22 Gd3 103.71(19) . .
Cu2 O22 H22 114.1 . .
Gd1 O22 H22 114.1 . .
Gd3 O22 H22 114.1 . .
Cu2 O23 Gd3 104.0(2) . .
Cu2 O23 Gd2 95.3(2) . .
Gd3 O23 Gd2 109.9(2) . .
Cu2 O23 H23 115.1 . .
Gd3 O23 H23 115.1 . .
Gd2 O23 H23 115.1 . .
O24 N3 O25 124.2(9) . .
O24 N3 O26 116.0(8) . .
O25 N3 O26 119.8(7) . .
O24 N3 Gd3 56.3(4) . .
O25 N3 Gd3 177.9(6) . .
O26 N3 Gd3 59.6(4) . .
N3 O24 Gd4 142.4(5) . .
N3 O24 Gd3 97.8(5) . .
Gd4 O24 Gd3 108.7(2) . .
N3 O25 Cu1 126.2(5) . 2_655
N3 O25 Gd1 127.8(5) . 2_655
Cu1 O25 Gd1 90.1(2) 2_655 2_655
N3 O26 Gd2 127.3(5) . 2_655
N3 O26 Gd3 93.5(5) . .
Gd2 O26 Gd3 138.0(2) 2_655 .
N1A C1A C2A 178(2) . .
N2A C3A C4A 177.7(18) . .

loop_
_geom_bond_atom_site_label_1
_geom_bond_atom_site_label_2
_geom_bond_distance
_geom_bond_site_symmetry_2
Cu1 N1 1.899(8) .
Cu1 O25 1.905(6) 2_655
Cu1 O1 1.947(6) .
Cu1 O2 1.961(6) .
Cu1 Gd1 3.3932(14) .
Cu2 O22 1.913(6) .
Cu2 O10 1.947(6) .
Cu2 O12 1.949(7) .
Cu2 O23 1.982(5) .
Cu2 O3 2.345(6) .
Cu2 Gd2 3.2857(13) .
Cu2 Gd1 3.3917(13) .
Cu2 Gd3 3.4732(13) .
Gd1 O2 2.269(6) .
Gd1 O21 2.342(5) .
Gd1 O3 2.363(6) .
Gd1 O9 2.382(6) .
Gd1 O22 2.399(5) .
Gd1 O6 2.418(6) .
Gd1 O8 2.424(7) .
Gd1 O25 2.805(5) 2_655
Gd1 Gd3 3.7808(7) .
Gd1 Gd2 3.7968(7) .
Gd2 O3 2.309(5) .
Gd2 O5 2.334(5) 2_655
Gd2 O21 2.367(6) .
Gd2 O11 2.368(6) .
Gd2 O26 2.408(5) 2_655
Gd2 O23 2.444(6) .
Gd2 O4 2.479(6) .
Gd2 N2 2.525(8) .
Gd2 Gd3 3.9756(8) .
Gd3 O19 2.393(6) .
Gd3 O7 2.396(6) .
Gd3 O22 2.409(5) .
Gd3 O23 2.412(6) .
Gd3 O21 2.429(5) .
Gd3 O24 2.434(5) .
Gd3 O13 2.476(5) .
Gd3 O26 2.504(5) .
Gd3 O14 2.536(6) .
Gd3 C39 2.890(9) .
Gd3 N3 2.897(9) .
Gd4 O1 2.344(6) 2_655
Gd4 O20 2.346(7) .
Gd4 O24 2.374(5) .
Gd4 O13 2.396(6) .
Gd4 O18 2.415(6) .
Gd4 O17 2.433(7) .
Gd4 O15 2.451(7) .
Gd4 O16 2.456(7) .
Gd4 C51 2.761(10) .
Gd4 C45 2.814(10) .
O1 C1 1.398(10) .
O1 Gd4 2.344(6) 2_655
O2 C7 1.416(11) .
N1 C2 1.335(11) .
N1 C6 1.350(10) .
C1 C2 1.474(12) .
C1 H1A 0.9900 .
C1 H1B 0.9900 .
C2 C3 1.400(12) .
C3 C4 1.377(13) .
C3 H3 0.9500 .
C4 C5 1.390(13) .
C4 H4 0.9500 .
C5 C6 1.355(12) .
C5 H5 0.9500 .
C6 C7 1.510(13) .
C7 H7A 0.9900 .
C7 H7B 0.9900 .
O3 C8 1.422(10) .
O4 C14 1.422(10) .
N2 C13 1.337(11) .
N2 C9 1.370(10) .
C8 C9 1.512(12) .
C8 H8A 0.9900 .
C8 H8B 0.9900 .
C9 C10 1.394(13) .
C10 C11 1.359(14) .
C10 H10 0.9500 .
C11 C12 1.363(14) .
C11 H11 0.9500 .
C12 C13 1.358(14) .
C12 H12 0.9500 .
C13 C14 1.492(12) .
C14 H14A 0.9900 .
C14 H14B 0.9900 .
O5 C15 1.284(9) .
O5 Gd2 2.334(5) 2_655
O6 C15 1.248(9) .
C15 C16 1.469(11) .
C16 C17 1.536(13) .
C16 H16A 0.9900 .
C16 H16B 0.9900 .
C17 C20 1.439(17) .
C17 C18 1.489(14) .
C17 C19 1.531(13) .
C18 H18A 0.9800 .
C18 H18B 0.9800 .
C18 H18C 0.9800 .
C19 H19A 0.9800 .
C19 H19B 0.9800 .
C19 H19C 0.9800 .
C20 H20A 0.9279 .
C20 H20B 0.9981 .
C20 H20C 1.0121 .
O7 C21 1.284(10) .
O8 C21 1.268(11) .
C21 C22 1.501(13) .
C22 C23 1.513(12) .
C22 H22A 0.9900 .
C22 H22B 0.9900 .
C23 C25 1.479(16) .
C23 C24 1.533(15) .
C23 C26 1.540(14) .
C24 H24A 0.9800 .
C24 H24B 0.9800 .
C24 H24C 0.9800 .
C25 H25A 0.9800 .
C25 H25B 0.9800 .
C25 H25C 0.9800 .
C26 H26A 0.9800 .
C26 H26B 0.9800 .
C26 H26C 0.9800 .
O9 C27 1.251(11) .
O10 C27 1.281(11) .
C27 C28 1.559(12) .
C28 C29 1.503(15) .
C28 H28A 0.9900 .
C28 H28B 0.9900 .
C29 C32 1.515(15) .
C29 C31 1.518(12) .
C29 C30 1.527(13) .
C30 H30A 0.9800 .
C30 H30B 0.9800 .
C30 H30C 0.9800 .
C31 H31A 0.9800 .
C31 H31B 0.9800 .
C31 H31C 0.9800 .
C32 H32A 0.9800 .
C32 H32B 0.9800 .
C32 H32C 0.9800 .
O11 C33 1.258(10) .
O12 C33 1.275(10) .
C33 C34 1.500(12) .
C34 C35 1.494(14) .
C34 H34A 0.9900 .
C34 H34B 0.9900 .
C35 C37 1.510(14) .
C35 C38 1.512(13) .
C35 C36 1.529(19) .
C36 H36A 0.9799 .
C36 H36B 0.9685 .
C36 H36C 0.9854 .
C37 H37A 0.9800 .
C37 H37B 0.9800 .
C37 H37C 0.9800 .
C38 H38A 0.9800 .
C38 H38B 0.9800 .
C38 H38C 0.9800 .
O13 C39 1.297(10) .
O14 C39 1.262(10) .
C39 C40 1.489(11) .
C40 C41 1.523(13) .
C40 H40A 0.9900 .
C40 H40B 0.9900 .
C41 C42 1.490(12) .
C41 C44 1.517(14) .
C41 C43 1.524(13) .
C42 H42A 0.9800 .
C42 H42B 0.9800 .
C42 H42C 0.9800 .
C43 H43A 0.9800 .
C43 H43B 0.9800 .
C43 H43C 0.9800 .
C44 H44A 0.9800 .
C44 H44B 0.9800 .
C44 H44C 0.9800 .
O15 C45 1.252(11) .
O16 C45 1.270(10) .
C45 C46 1.464(12) .
C46 C47 1.578(13) .
C46 H46A 0.9900 .
C46 H46B 0.9900 .
C47 C49 1.504(15) .
C47 C50 1.528(14) .
C47 C48 1.548(16) .
C48 H48A 0.9800 .
C48 H48B 0.9800 .
C48 H48C 0.9800 .
C49 H49A 0.9800 .
C49 H49B 0.9800 .
C49 H49C 0.9800 .
C50 H50A 0.9800 .
C50 H50B 0.9800 .
C50 H50C 0.9800 .
O17 C51 1.266(12) .
O18 C51 1.245(12) .
C51 C52 1.505(14) .
C52 C53 1.454(15) .
C52 H52A 0.9900 .
C52 H52B 0.9900 .
C53 C54 1.442(17) .
C53 C55 1.529(19) .
C53 C56 1.536(15) .
C54 H54A 0.9800 .
C54 H54B 0.9800 .
C54 H54C 0.9800 .
C55 H55A 0.9730 .
C55 H55B 0.9617 .
C55 H55C 0.9934 .
C56 H56A 0.9800 .
C56 H56B 0.9800 .
C56 H56C 0.9800 .
O19 C57 1.226(11) .
O20 C57 1.287(11) .
C57 C58 1.511(13) .
C58 C59 1.546(14) .
C58 H58A 0.9900 .
C58 H58B 0.9900 .
C59 C61 1.456(15) .
C59 C62 1.526(18) .
C59 C60 1.56(2) .
C60 H60A 0.9827 .
C60 H60B 0.9620 .
C60 H60C 0.9848 .
C61 H61A 0.9800 .
C61 H61B 0.9800 .
C61 H61C 0.9800 .
C62 H62A 0.9219 .
C62 H62B 0.9870 .
C62 H62C 1.0449 .
O21 H21 1.0000 .
O22 H22 1.0000 .
O23 H23 1.0000 .
N3 O24 1.275(9) .
N3 O25 1.290(9) .
N3 O26 1.311(10) .
O25 Cu1 1.905(6) 2_655
O25 Gd1 2.805(5) 2_655
O26 Gd2 2.408(5) 2_655
N1A C1A 1.054(19) .
C1A C2A 1.43(2) .
N2A C3A 1.15(2) .
C3A C4A 1.43(2) .
O1M C1M 1.6310 .
